data_4061688
loop_
_publ_author_name
'Esteruelas, M. A.'
'L\'opez, A. M. L.'
'Mateo, A. C.'
'O\~nate, E.'

_publ_section_title
;
New Titanium Complexes Containing a Cyclopentadienyl Ligand with a Pendant
Aminoalkyl Substituent: Preparation, Behavior of the Amino Group, and Catalytic
Hydroamination of Alkynes
;
_journal_name_full Organometallics
_journal_paper_doi 10.1021/om050542v
_journal_year 2005
_chemical_formula_sum 'C18 H28 Cl2 N2 O2 Ti2'
_chemical_formula_weight 471.12
_space_group_IT_number 14
_symmetry_cell_setting monoclinic
_symmetry_space_group_name_Hall '-P 2yn'
_symmetry_space_group_name_H-M 'P 1 21/n 1'
_cell_angle_alpha 90.000
_cell_angle_beta 97.839(3)
_cell_angle_gamma 90.000
_cell_formula_units_Z 2
_cell_length_a 8.4483(14)
_cell_length_b 7.8564(13)
_cell_length_c 14.967(3)
_cell_measurement_temperature 100(2)
_cell_volume 984.1(0)
_diffrn_ambient_temperature 100(2)
_exptl_crystal_density_diffrn 1.590
_cod_original_sg_symbol_H-M 'P 21/n'
_cod_database_code 4061688

loop_
_symmetry_equiv_pos_as_xyz
'x, y, z'
'-x+1/2, y+1/2, -z+1/2'
'-x, -y, -z'
'x-1/2, -y-1/2, z-1/2'

loop_
_atom_site_label
_atom_site_type_symbol
_atom_site_fract_x
_atom_site_fract_y
_atom_site_fract_z
_atom_site_U_iso_or_equiv
_atom_site_adp_type
_atom_site_occupancy
_atom_site_symmetry_multiplicity
_atom_site_calc_flag
_atom_site_refinement_flags
_atom_site_disorder_assembly
_atom_site_disorder_group
Ti1 Ti 0.45203(5) 0.06535(5) 0.07933(3) 0.01529(12) Uani 1 1 d . . .
Cl1 Cl 0.23875(7) -0.10586(7) 0.11312(4) 0.02094(15) Uani 1 1 d . . .
O1 O 0.45766(19) 0.13732(19) -0.03423(10) 0.0154(4) Uani 1 1 d . . .
N1 N 0.2453(2) 0.2806(3) 0.06948(13) 0.0167(4) Uani 1 1 d . . .
C1 C 0.5432(3) 0.3000(3) 0.17498(16) 0.0192(5) Uani 1 1 d . . .
C2 C 0.6683(3) 0.2461(3) 0.12846(16) 0.0214(5) Uani 1 1 d . . .
H2 H 0.7138 0.3098 0.0844 0.026 Uiso 1 1 calc R . .
C3 C 0.7142(3) 0.0811(3) 0.15868(17) 0.0216(5) Uani 1 1 d . . .
H3 H 0.7965 0.0144 0.1388 0.026 Uiso 1 1 calc R . .
C4 C 0.6169(3) 0.0324(3) 0.22319(16) 0.0221(6) Uani 1 1 d . . .
H4 H 0.6215 -0.0730 0.2545 0.027 Uiso 1 1 calc R . .
C5 C 0.5120(3) 0.1671(3) 0.23313(16) 0.0210(5) Uani 1 1 d . . .
H5 H 0.4330 0.1685 0.2726 0.025 Uiso 1 1 calc R . .
C6 C 0.4496(3) 0.4623(3) 0.15802(17) 0.0231(6) Uani 1 1 d . . .
H6A H 0.5234 0.5583 0.1522 0.028 Uiso 1 1 calc R . .
H6B H 0.3908 0.4863 0.2095 0.028 Uiso 1 1 calc R . .
C7 C 0.3315(3) 0.4449(3) 0.07128(17) 0.0206(5) Uani 1 1 d . . .
H7A H 0.2536 0.5396 0.0674 0.025 Uiso 1 1 calc R . .
H7B H 0.3900 0.4521 0.0184 0.025 Uiso 1 1 calc R . .
C8 C 0.1432(3) 0.2663(3) -0.01844(17) 0.0225(6) Uani 1 1 d . . .
H8A H 0.0650 0.3592 -0.0248 0.034 Uiso 1 1 calc R . .
H8B H 0.0870 0.1569 -0.0218 0.034 Uiso 1 1 calc R . .
H8C H 0.2096 0.2733 -0.0671 0.034 Uiso 1 1 calc R . .
C9 C 0.1373(3) 0.2829(3) 0.13970(17) 0.0223(6) Uani 1 1 d . . .
H9A H 0.0659 0.3815 0.1303 0.033 Uiso 1 1 calc R . .
H9B H 0.2009 0.2904 0.1994 0.033 Uiso 1 1 calc R . .
H9C H 0.0737 0.1781 0.1358 0.033 Uiso 1 1 calc R . .

loop_
_atom_site_aniso_label
_atom_site_aniso_U_11
_atom_site_aniso_U_22
_atom_site_aniso_U_33
_atom_site_aniso_U_23
_atom_site_aniso_U_13
_atom_site_aniso_U_12
Ti1 0.0156(2) 0.0136(2) 0.0162(2) 0.00033(17) 0.00017(16) -0.00077(17)
Cl1 0.0206(3) 0.0156(3) 0.0271(3) 0.0010(2) 0.0050(2) -0.0025(2)
O1 0.0166(9) 0.0128(8) 0.0165(9) -0.0021(7) 0.0014(7) 0.0013(6)
N1 0.0158(10) 0.0169(10) 0.0173(10) -0.0001(8) 0.0023(8) -0.0005(8)
C1 0.0193(13) 0.0181(13) 0.0185(13) -0.0049(10) -0.0041(10) -0.0018(10)
C2 0.0193(12) 0.0231(14) 0.0206(13) -0.0032(11) -0.0017(10) -0.0059(10)
C3 0.0171(12) 0.0235(14) 0.0224(13) -0.0060(11) -0.0036(10) 0.0009(10)
C4 0.0235(13) 0.0233(14) 0.0179(13) 0.0008(10) -0.0031(10) 0.0033(10)
C5 0.0221(13) 0.0244(14) 0.0154(12) -0.0036(10) -0.0010(10) -0.0006(10)
C6 0.0255(14) 0.0163(13) 0.0269(14) -0.0046(11) 0.0019(11) -0.0002(10)
C7 0.0237(13) 0.0130(12) 0.0251(14) 0.0022(10) 0.0031(10) -0.0001(10)
C8 0.0191(13) 0.0210(13) 0.0258(14) -0.0019(11) -0.0029(10) 0.0047(10)
C9 0.0211(13) 0.0200(13) 0.0265(14) -0.0008(11) 0.0062(11) 0.0030(10)

loop_
_geom_bond_atom_site_label_1
_geom_bond_atom_site_label_2
_geom_bond_distance
_geom_bond_site_symmetry_2
_geom_bond_publ_flag
Ti1 O1 1.7980(17) . ?
Ti1 O1 1.9271(16) 3_655 ?
Ti1 C2 2.351(2) . ?
Ti1 Cl1 2.3579(8) . ?
Ti1 C3 2.369(2) . ?
Ti1 C1 2.396(2) . ?
Ti1 C4 2.414(2) . ?
Ti1 N1 2.421(2) . ?
Ti1 C5 2.424(2) . ?
Ti1 Ti1 2.8064(9) 3_655 ?
O1 Ti1 1.9271(16) 3_655 ?
N1 C8 1.476(3) . ?
N1 C7 1.480(3) . ?
N1 C9 1.483(3) . ?
C1 C5 1.407(3) . ?
C1 C2 1.408(4) . ?
C1 C6 1.503(3) . ?
C2 C3 1.410(3) . ?
C2 H2 0.9500 . ?
C3 C4 1.403(4) . ?
C3 H3 0.9500 . ?
C4 C5 1.402(3) . ?
C4 H4 0.9500 . ?
C5 H5 0.9500 . ?
C6 C7 1.532(3) . ?
C6 H6A 0.9900 . ?
C6 H6B 0.9900 . ?
C7 H7A 0.9900 . ?
C7 H7B 0.9900 . ?
C8 H8A 0.9800 . ?
C8 H8B 0.9800 . ?
C8 H8C 0.9800 . ?
C9 H9A 0.9800 . ?
C9 H9B 0.9800 . ?
C9 H9C 0.9800 . ?
